data_1559258
loop_
_publ_author_name
'Ericson, Vivika'
'Lovqvist, Karin'
'Noren, Bertil'
'Oskarsson, Ake'

_publ_section_title
;
 Packing Effects on Molecular Geometries of Platinum Complexes. Synthesis
 and Crystal Structures of Di-mu-hydroxo-bis[bis(dimethyl
 sulfoxide)platinum(II)] Tetrafluoroborate and
 Di-mu-hydroxo-bis[bis(dimethyl sulfoxide)platinum(II)]
 Trifluoromethanesulfonate Dihydrate
;
_journal_name_full 'Acta Chemica Scandinavica'
_journal_page_first 854
_journal_page_last 860
_journal_paper_doi 10.3891/acta.chem.scand.46-0854
_journal_volume 46
_journal_year 1992
_chemical_formula_sum 'C5 H15 F3 O7 Pt S3'
_chemical_formula_weight 535.44
_chemical_name_common
;
Di-mu-hydroxo-bis[bis(dimethyl sulfoxide)platinum(II)] 
Trifluoromethanesulfonate Dihydrate
;
_space_group_IT_number 61
_space_group_name_Hall '-P 2ac 2ab'
_space_group_name_H-M_alt 'P b c a'
_symmetry_cell_setting orthorhombic
_symmetry_Int_Tables_number 61
_symmetry_space_group_name_Hall '-P 2ac 2ab'
_symmetry_space_group_name_H-M 'P b c a'
_cell_angle_alpha 90.
_cell_angle_beta 90.
_cell_angle_gamma 90.
_cell_formula_units_Z 8
_cell_length_a 11.188(1)
_cell_length_b 17.106(4)
_cell_length_c 16.226(3)
_cell_volume 3105.4(10)
_diffrn_ambient_temperature 293
_diffrn_radiation_probe x-ray
_diffrn_radiation_type MoK\a
_diffrn_radiation_wavelength 0.71069
_exptl_absorpt_coefficient_mu 9.57
_exptl_crystal_density_diffrn 2.290
_refine_ls_goodness_of_fit_ref 1.01
_refine_ls_number_parameters 172
_refine_ls_number_reflns 2030
_refine_ls_R_factor_gt 0.045
_refine_ls_wR_factor_gt 0.064
_cod_data_source_file Acta-Chem-Scand-1992-46-854-2.cif
_cod_data_source_block 2
_cod_original_cell_volume 3105.4(6)
_cod_database_code 1559258

loop_
_space_group_symop_id
_space_group_symop_operation_xyz
1 x,y,z
2 1/2-x,-y,1/2+z
3 1/2+x,1/2-y,-z
4 -x,1/2+y,1/2-z
5 -x,-y,-z
6 1/2+x,y,1/2-z
7 1/2-x,1/2+y,z
8 x,1/2-y,1/2+z

loop_
_atom_site_label
_atom_site_type_symbol
_atom_site_thermal_displace_type
_atom_site_fract_x
_atom_site_fract_y
_atom_site_fract_z
_atom_site_occupancy
_atom_site_U_iso_or_equiv
_atom_site_calc_flag
_atom_site_refinement_flags
_atom_site_disorder_assembly
_atom_site_disorder_group
Pt Pt Uiso 0.11982(4) 0.01802(2) 0.04675(2) 1.000 0.0209(2) . . . .
S1 S Uiso 0.3091(3) -0.0055(2) 0.0198(2) 1.000 0.0280(10) . . . .
S2 S Uiso 0.1678(3) 0.0747(2) 0.1645(2) 1.000 0.0250(10) . . . .
S S Uiso 0.1093(5) 0.2274(2) -0.1121(2) 1.000 0.053(2) . . . .
O10 O Uiso -0.0613(8) 0.0401(6) 0.0571(5) 1.000 0.032(3) . . . .
O11 O Uiso 0.3987(9) 0.0531(8) 0.0498(6) 1.000 0.049(4) . . . .
O21 O Uiso 0.2508(12) 0.0305(6) 0.2164(5) 1.000 0.050(4) . . . .
F1 F Uiso 0.0099(15) 0.2120(8) -0.2542(7) 1.000 0.123(7) . . . .
F2 F Uiso 0.117(2) 0.1240(16) -0.2270(12) 1.000 0.226(17) . . . .
F3 F Uiso -0.028(3) 0.1233(13) -0.1715(10) 1.000 0.214(14) . . . .
O1 O Uiso 0.0011(19) 0.2661(13) -0.0803(10) 1.000 0.130(9) . . . .
O2 O Uiso 0.163(2) 0.1722(11) -0.0606(9) 1.000 0.125(9) . . . .
O3 O Uiso 0.1900(16) 0.2819(8) -0.1505(8) 1.000 0.089(6) . . . .
C11 C Uiso 0.3487(17) -0.1003(10) 0.0585(12) 1.000 0.061(6) . . . .
C12 C Uiso 0.3222(16) -0.0155(13) -0.0906(8) 1.000 0.059(7) . . . .
C21 C Uiso 0.2235(13) 0.1700(9) 0.1467(9) 1.000 0.040(5) . . . .
C22 C Uiso 0.0326(13) 0.0930(9) 0.2214(7) 1.000 0.034(4) . . . .
C C Uiso 0.048(3) 0.1725(10) -0.1959(15) 1.000 0.091(11) . . . .
Ow O Uiso -0.0962(15) 0.1909(9) 0.0583(8) 1.000 0.080(6) . . . .

loop_
_atom_type_symbol
_atom_type_description
_atom_type_scat_dispersion_real
_atom_type_scat_dispersion_imag
_atom_type_scat_source
C C 0.0033 0.0016 ' International Tables Vol C Tables 4.2.6.8 and 6.1.1.4'
F F 0.0171 0.0103 ' International Tables Vol C Tables 4.2.6.8 and 6.1.1.4'
O O 0.0106 0.0060 ' International Tables Vol C Tables 4.2.6.8 and 6.1.1.4'
Pt Pt -1.7033 8.3905 ' International Tables Vol C Tables 4.2.6.8 and 6.1.1.4'
S S 0.1246 0.1234 ' International Tables Vol C Tables 4.2.6.8 and 6.1.1.4'

loop_
_geom_angle_atom_site_label_1
_geom_angle_atom_site_label_2
_geom_angle_atom_site_label_3
_geom_angle
_geom_angle_site_symmetry_1
_geom_angle_site_symmetry_2
_geom_angle_site_symmetry_3
_geom_angle_publ_flag
S1 Pt S2 91.05(12) . . . yes
S1 Pt O10 173.2(2) . . . yes
S1 Pt O10 93.2(3) . . 5_555 yes
S2 Pt O10 95.0(3) . . . yes
S2 Pt O10 174.4(3) . . 5_555 yes
O10 Pt O10 81.0(3) . . 5_555 yes
Pt S1 O11 117.2(5) . . . yes
Pt S1 C11 109.5(6) . . . yes
Pt S1 C12 107.0(6) . . . yes
O11 S1 C11 109.0(8) . . . yes
O11 S1 C12 109.4(8) . . . yes
C11 S1 C12 104.0(9) . . . yes
Pt S2 O21 115.2(4) . . . yes
Pt S2 C21 110.4(5) . . . yes
Pt S2 C22 108.4(4) . . . yes
O21 S2 C21 110.3(7) . . . yes
O21 S2 C22 109.1(6) . . . yes
C21 S2 C22 102.7(7) . . . yes
O1 S C 100.8(13) . . . yes
O1 S O2 116.6(11) . . . yes
O1 S O3 112.1(11) . . . yes
O3 S C 104.6(10) . . . yes
O2 S O3 115.3(12) . . . yes
O2 S C 105.4(10) . . . yes
Pt O10 Pt 99.0(4) . . 5_555 yes
S C F1 115.2(13) . . . yes
S C F2 115(2) . . . yes
S C F3 111.7(18) . . . yes
F1 C F2 106(2) . . . yes
F1 C F3 112(3) . . . yes
F2 C F3 96(2) . . . yes

loop_
_geom_bond_atom_site_label_1
_geom_bond_atom_site_label_2
_geom_bond_distance
_geom_bond_site_symmetry_1
_geom_bond_site_symmetry_2
_geom_bond_publ_flag
Pt S1 2.200(3) . . yes
Pt S2 2.209(3) . . yes
Pt O10 2.068(9) . . yes
Pt O10 2.063(9) . 5_555 yes
S1 O11 1.499(12) . . yes
S1 C11 1.795(18) . . yes
S1 C12 1.806(14) . . yes
S2 O21 1.464(12) . . yes
S2 C21 1.769(16) . . yes
S2 C22 1.800(14) . . yes
S O1 1.47(2) . . yes
S O2 1.397(19) . . yes
S O3 1.440(16) . . yes
S C 1.79(2) . . yes
F1 C 1.24(3) . . yes
F2 C 1.24(4) . . yes
F3 C 1.26(4) . . yes

loop_
_geom_torsion_atom_site_label_1
_geom_torsion_atom_site_label_2
_geom_torsion_atom_site_label_3
_geom_torsion_atom_site_label_4
_geom_torsion
_geom_torsion_site_symmetry_1
_geom_torsion_site_symmetry_2
_geom_torsion_site_symmetry_3
_geom_torsion_site_symmetry_4
_geom_torsion_publ_flag
S2 Pt S1 O11 -33.1(5) . . . . no
S2 Pt S1 C11 91.7(7) . . . . no
S2 Pt S1 C12 -156.2(8) . . . . no
O10 Pt S1 O11 150.7(6) 5_555 . . . no
O10 Pt S1 C11 -84.5(7) 5_555 . . . no
O10 Pt S1 C12 27.6(8) 5_555 . . . no
S1 Pt S2 O21 -48.6(6) . . . . no
S1 Pt S2 C21 77.1(5) . . . . no
S1 Pt S2 C22 -171.2(5) . . . . no
O10 Pt S2 O21 134.5(6) . . . . no
O10 Pt S2 C21 -99.8(6) . . . . no
O10 Pt S2 C22 11.9(6) . . . . no
S2 Pt O10 Pt -176.0(3) . . . 5_555 no
O10 Pt O10 Pt 0.0(4) 5_555 . . 5_555 no
S1 Pt O10 Pt -176.5(3) . . 5_555 5_555 no
O10 Pt O10 Pt 0.0(4) . . 5_555 5_555 no
O1 S C F1 68(2) . . . . no
O1 S C F2 -169(2) . . . . no
O1 S C F3 -62(2) . . . . no
O2 S C F1 -171(2) . . . . no
O2 S C F2 -48(2) . . . . no
O2 S C F3 60(3) . . . . no
O3 S C F1 -49(3) . . . . no
O3 S C F2 74(2) . . . . no
O3 S C F3 -178(2) . . . . no
